data_2222900
loop_
_publ_author_name
'Zhang, Bing-Yu'
'Nie, Jing-Jing'
'Xu, Duan-Jun'

_publ_section_title
Bis(1<i>H</i>-imidazole-\k<i>N</i>^3^)bis(2-oxidopyridinium-3-carboxylato-\k^2^<i>O</i>^2^,<i>O</i>^3^)nickel(II)
_journal_coeditor_code TK2499
_journal_issue 8
_journal_name_full 'Acta Crystallographica Section E'
_journal_page_first m977
_journal_paper_doi 10.1107/S1600536809028347
_journal_volume 65
_journal_year 2009
_chemical_formula_iupac '[Ni (C6 H4 N O3)2 (C3 H4 N2)2]'
_chemical_formula_moiety 'C18 H16 N6 Ni O6'
_chemical_formula_sum 'C18 H16 N6 Ni O6'
_chemical_formula_weight 471.08
_chemical_name_systematic
;
Bis(1<i>H</i>-imidazole-\k<i>N</i>^3^)bis(2-oxidopyridinium-3-carboxylato-
\k^2^<i>O</i>^2^,<i>O</i>^3^)nickel(II)
;
_space_group_IT_number 15
_symmetry_cell_setting monoclinic
_symmetry_space_group_name_Hall '-C 2yc'
_symmetry_space_group_name_H-M 'C 1 2/c 1'
_atom_sites_solution_hydrogens geom
_atom_sites_solution_primary direct
_atom_sites_solution_secondary difmap
_audit_creation_method SHELXL-97
_cell_angle_alpha 90
_cell_angle_beta 111.203(2)
_cell_angle_gamma 90
_cell_formula_units_Z 4
_cell_length_a 16.5603(12)
_cell_length_b 9.9687(7)
_cell_length_c 12.7981(9)
_cell_measurement_reflns_used 3268
_cell_measurement_temperature 294(2)
_cell_measurement_theta_max 25.0
_cell_measurement_theta_min 2.5
_cell_volume 1969.7(2)
_computing_cell_refinement 'PROCESS-AUTO (Rigaku, 1998)'
_computing_data_collection 'PROCESS-AUTO (Rigaku, 1998)'
_computing_data_reduction 'CrystalStructure (Rigaku/MSC, 2002)'
_computing_molecular_graphics 'ORTEP-3 (Farrugia, 1997)'
_computing_publication_material 'WinGX (Farrugia, 1999)'
_computing_structure_refinement 'SHELXL97 (Sheldrick, 2008)'
_computing_structure_solution 'SIR92 (Altomare <i>et al.</i>,  1993)'
_diffrn_ambient_temperature 294(2)
_diffrn_detector_area_resol_mean 10.00
_diffrn_measured_fraction_theta_full 0.998
_diffrn_measured_fraction_theta_max 0.998
_diffrn_measurement_device_type 'Rigaku R-AXIS RAPID IP'
_diffrn_measurement_method \w
_diffrn_radiation_monochromator graphite
_diffrn_radiation_source 'fine-focus sealed tube'
_diffrn_radiation_type MoK\a
_diffrn_radiation_wavelength 0.71073
_diffrn_reflns_av_R_equivalents 0.026
_diffrn_reflns_av_sigmaI/netI 0.018
_diffrn_reflns_limit_h_max 20
_diffrn_reflns_limit_h_min -20
_diffrn_reflns_limit_k_max 12
_diffrn_reflns_limit_k_min -11
_diffrn_reflns_limit_l_max 15
_diffrn_reflns_limit_l_min -15
_diffrn_reflns_number 10787
_diffrn_reflns_theta_full 26.0
_diffrn_reflns_theta_max 26.0
_diffrn_reflns_theta_min 2.4
_diffrn_standards_interval_count 0
_diffrn_standards_interval_time 0
_diffrn_standards_number 0
_exptl_absorpt_coefficient_mu 1.036
_exptl_absorpt_correction_T_max 0.830
_exptl_absorpt_correction_T_min 0.730
_exptl_absorpt_correction_type multi-scan
_exptl_absorpt_process_details '(ABSCOR; Higashi, 1995)'
_exptl_crystal_colour green
_exptl_crystal_density_diffrn 1.589
_exptl_crystal_density_method 'not measured'
_exptl_crystal_description block
_exptl_crystal_F_000 968
_exptl_crystal_size_max 0.28
_exptl_crystal_size_mid 0.22
_exptl_crystal_size_min 0.18
_refine_diff_density_max 0.26
_refine_diff_density_min -0.23
_refine_ls_extinction_method none
_refine_ls_goodness_of_fit_ref 1.09
_refine_ls_hydrogen_treatment constr
_refine_ls_matrix_type full
_refine_ls_number_parameters 141
_refine_ls_number_reflns 1934
_refine_ls_number_restraints 0
_refine_ls_restrained_S_all 1.09
_refine_ls_R_factor_all 0.030
_refine_ls_R_factor_gt 0.025
_refine_ls_shift/su_max 0.001
_refine_ls_shift/su_mean 0.000
_refine_ls_structure_factor_coef Fsqd
_refine_ls_weighting_details 'calc w=1/[\s^2^(Fo^2^)+(0.0299P)^2^+1.5451P] where P=(Fo^2^+2Fc^2^)/3'
_refine_ls_weighting_scheme calc
_refine_ls_wR_factor_gt 0.065
_refine_ls_wR_factor_ref 0.067
_reflns_number_gt 1690
_reflns_number_total 1934
_reflns_threshold_expression I>2\s(I)
_cod_data_source_file tk2499.cif
_cod_data_source_block I
_cod_original_sg_symbol_H-M 'C 2/c'
_cod_database_code 2222900
_cod_database_fobs_code 2222900

loop_
_symmetry_equiv_pos_as_xyz
'x, y, z'
'-x, y, -z+1/2'
'x+1/2, y+1/2, z'
'-x+1/2, y+1/2, -z+1/2'
'-x, -y, -z'
'x, -y, z-1/2'
'-x+1/2, -y+1/2, -z'
'x+1/2, -y+1/2, z-1/2'

loop_
_atom_site_type_symbol
_atom_site_label
_atom_site_fract_x
_atom_site_fract_y
_atom_site_fract_z
_atom_site_U_iso_or_equiv
_atom_site_adp_type
_atom_site_calc_flag
_atom_site_refinement_flags
_atom_site_occupancy
_atom_site_disorder_assembly
_atom_site_disorder_group
Ni Ni 0.5000 0.24819(3) 0.2500 0.02609(11) Uani d S 1 . .
N N1 0.61183(10) -0.12600(15) 0.30054(12) 0.0340(4) Uani d . 1 . .
H H1 0.6130 -0.1389 0.2346 0.041 Uiso calc R 1 . .
N N2 0.58315(9) 0.39012(14) 0.22850(12) 0.0307(3) Uani d . 1 . .
N N3 0.62487(11) 0.55962(16) 0.15138(14) 0.0413(4) Uani d . 1 . .
H H3 0.6224 0.6275 0.1088 0.050 Uiso calc R 1 . .
O O1 0.55981(9) 0.25034(11) 0.42031(10) 0.0345(3) Uani d . 1 . .
O O2 0.62229(8) 0.17047(12) 0.59099(9) 0.0370(3) Uani d . 1 . .
O O3 0.58766(8) 0.09254(12) 0.25646(9) 0.0320(3) Uani d . 1 . .
C C1 0.59865(11) 0.00219(17) 0.32922(13) 0.0269(4) Uani d . 1 . .
C C2 0.60022(10) 0.01871(17) 0.44182(13) 0.0270(4) Uani d . 1 . .
C C3 0.61083(12) -0.09161(18) 0.50917(14) 0.0347(4) Uani d . 1 . .
H H3A 0.6108 -0.0806 0.5813 0.042 Uiso calc R 1 . .
C C4 0.62173(15) -0.22061(19) 0.47285(16) 0.0429(5) Uani d . 1 . .
H H4 0.6278 -0.2947 0.5192 0.051 Uiso calc R 1 . .
C C5 0.62318(15) -0.23420(18) 0.36860(17) 0.0418(5) Uani d . 1 . .
H H5 0.6320 -0.3184 0.3433 0.050 Uiso calc R 1 . .
C C6 0.59302(11) 0.15609(17) 0.48631(13) 0.0273(4) Uani d . 1 . .
C C7 0.55757(13) 0.48832(18) 0.15514(15) 0.0362(4) Uani d . 1 . .
H H7 0.5001 0.5059 0.1115 0.043 Uiso calc R 1 . .
C C8 0.67175(12) 0.4006(2) 0.27398(16) 0.0404(4) Uani d . 1 . .
H H8 0.7082 0.3442 0.3287 0.049 Uiso calc R 1 . .
C C9 0.69804(13) 0.5053(2) 0.22712(18) 0.0456(5) Uani d . 1 . .
H H9 0.7547 0.5343 0.2434 0.055 Uiso calc R 1 . .

loop_
_atom_site_aniso_label
_atom_site_aniso_U_11
_atom_site_aniso_U_22
_atom_site_aniso_U_33
_atom_site_aniso_U_12
_atom_site_aniso_U_13
_atom_site_aniso_U_23
Ni 0.03550(19) 0.02420(17) 0.01909(17) 0.000 0.01048(13) 0.000
N1 0.0520(9) 0.0317(8) 0.0228(7) 0.0040(7) 0.0192(7) -0.0015(6)
N2 0.0348(8) 0.0290(8) 0.0276(7) -0.0003(6) 0.0106(6) 0.0026(6)
N3 0.0577(11) 0.0309(8) 0.0428(9) -0.0040(7) 0.0272(8) 0.0049(7)
O1 0.0514(8) 0.0281(6) 0.0213(6) 0.0057(5) 0.0098(6) 0.0002(5)
O2 0.0551(8) 0.0371(7) 0.0175(6) 0.0040(6) 0.0117(5) -0.0025(5)
O3 0.0475(7) 0.0306(6) 0.0229(6) 0.0056(5) 0.0190(5) 0.0040(5)
C1 0.0297(8) 0.0290(9) 0.0234(8) 0.0004(7) 0.0114(7) -0.0011(7)
C2 0.0313(9) 0.0301(9) 0.0207(8) 0.0008(7) 0.0109(7) -0.0010(7)
C3 0.0479(11) 0.0357(10) 0.0230(9) 0.0020(8) 0.0156(8) 0.0016(7)
C4 0.0682(14) 0.0303(10) 0.0339(10) 0.0057(9) 0.0229(10) 0.0069(8)
C5 0.0647(14) 0.0268(10) 0.0370(11) 0.0057(9) 0.0222(10) -0.0012(8)
C6 0.0309(9) 0.0317(9) 0.0220(8) -0.0007(7) 0.0127(7) -0.0021(7)
C7 0.0415(10) 0.0335(10) 0.0335(10) -0.0003(8) 0.0134(8) 0.0034(8)
C8 0.0371(10) 0.0394(11) 0.0419(11) 0.0031(8) 0.0108(8) 0.0026(8)
C9 0.0393(11) 0.0432(11) 0.0589(13) -0.0039(9) 0.0233(10) -0.0059(10)

loop_
_atom_type_symbol
_atom_type_description
_atom_type_scat_dispersion_real
_atom_type_scat_dispersion_imag
_atom_type_scat_source
C C 0.0033 0.0016 'International Tables Vol C Tables 4.2.6.8 and 6.1.1.4'
H H 0.0000 0.0000 'International Tables Vol C Tables 4.2.6.8 and 6.1.1.4'
N N 0.0061 0.0033 'International Tables Vol C Tables 4.2.6.8 and 6.1.1.4'
O O 0.0106 0.0060 'International Tables Vol C Tables 4.2.6.8 and 6.1.1.4'
Ni Ni 0.3393 1.1124 'International Tables Vol C Tables 4.2.6.8 and 6.1.1.4'

loop_
_geom_angle_atom_site_label_1
_geom_angle_atom_site_label_2
_geom_angle_atom_site_label_3
_geom_angle_site_symmetry_1
_geom_angle_site_symmetry_3
_geom_angle
_geom_angle_publ_flag
O1 Ni O1 2_655 . 178.80(6) ?
O1 Ni N2 2_655 . 86.55(5) ?
O1 Ni N2 . . 92.62(5) ?
O1 Ni N2 2_655 2_655 92.62(5) ?
O1 Ni N2 . 2_655 86.55(5) ?
N2 Ni N2 . 2_655 93.29(8) ?
O1 Ni O3 2_655 2_655 84.52(5) ?
O1 Ni O3 . 2_655 96.37(5) ?
N2 Ni O3 . 2_655 170.03(5) ?
N2 Ni O3 2_655 2_655 91.53(5) ?
O1 Ni O3 2_655 . 96.37(5) ?
O1 Ni O3 . . 84.52(5) ?
N2 Ni O3 . . 91.53(5) ?
N2 Ni O3 2_655 . 170.03(5) ?
O3 Ni O3 2_655 . 85.08(7) ?
C5 N1 C1 . . 124.68(15) ?
C5 N1 H1 . . 117.7 ?
C1 N1 H1 . . 117.7 ?
C7 N2 C8 . . 105.36(15) ?
C7 N2 Ni . . 123.21(12) ?
C8 N2 Ni . . 131.20(12) ?
C7 N3 C9 . . 107.57(16) ?
C7 N3 H3 . . 126.2 ?
C9 N3 H3 . . 126.2 ?
C6 O1 Ni . . 129.67(11) ?
C1 O3 Ni . . 117.96(10) ?
O3 C1 N1 . . 117.62(14) ?
O3 C1 C2 . . 127.05(15) ?
N1 C1 C2 . . 115.33(14) ?
C3 C2 C1 . . 119.31(15) ?
C3 C2 C6 . . 120.19(14) ?
C1 C2 C6 . . 120.47(14) ?
C2 C3 C4 . . 122.08(16) ?
C2 C3 H3A . . 119.0 ?
C4 C3 H3A . . 119.0 ?
C5 C4 C3 . . 118.07(17) ?
C5 C4 H4 . . 121.0 ?
C3 C4 H4 . . 121.0 ?
C4 C5 N1 . . 120.47(17) ?
C4 C5 H5 . . 119.8 ?
N1 C5 H5 . . 119.8 ?
O1 C6 O2 . . 122.70(15) ?
O1 C6 C2 . . 120.28(14) ?
O2 C6 C2 . . 117.02(15) ?
N2 C7 N3 . . 111.32(17) ?
N2 C7 H7 . . 124.3 ?
N3 C7 H7 . . 124.3 ?
C9 C8 N2 . . 109.68(17) ?
C9 C8 H8 . . 125.2 ?
N2 C8 H8 . . 125.2 ?
C8 C9 N3 . . 106.06(17) ?
C8 C9 H9 . . 127.0 ?
N3 C9 H9 . . 127.0 ?

loop_
_geom_bond_atom_site_label_1
_geom_bond_atom_site_label_2
_geom_bond_site_symmetry_2
_geom_bond_distance
_geom_bond_publ_flag
Ni O1 2_655 2.0422(12) ?
Ni O1 . 2.0422(12) ?
Ni O3 2_655 2.1059(12) ?
Ni O3 . 2.1058(12) ?
Ni N2 . 2.0610(14) ?
Ni N2 2_655 2.0610(14) ?
N1 C5 . 1.356(2) ?
N1 C1 . 1.369(2) ?
N1 H1 . 0.8600 ?
N2 C7 . 1.316(2) ?
N2 C8 . 1.373(2) ?
N3 C7 . 1.337(2) ?
N3 C9 . 1.361(3) ?
N3 H3 . 0.8600 ?
O1 C6 . 1.250(2) ?
O2 C6 . 1.2573(19) ?
O3 C1 . 1.260(2) ?
C1 C2 . 1.441(2) ?
C2 C3 . 1.369(2) ?
C2 C6 . 1.504(2) ?
C3 C4 . 1.401(3) ?
C3 H3A . 0.9300 ?
C4 C5 . 1.350(3) ?
C4 H4 . 0.9300 ?
C5 H5 . 0.9300 ?
C7 H7 . 0.9300 ?
C8 C9 . 1.352(3) ?
C8 H8 . 0.9300 ?
C9 H9 . 0.9300 ?

loop_
_geom_hbond_atom_site_label_D
_geom_hbond_atom_site_label_H
_geom_hbond_atom_site_label_A
_geom_hbond_site_symmetry_A
_geom_hbond_distance_DH
_geom_hbond_distance_HA
_geom_hbond_distance_DA
_geom_hbond_angle_DHA
_geom_hbond_publ_flag
N1 H1 O2 6 0.86 1.93 2.7848(19) 177 y
N3 H3 O2 6_565 0.86 2.03 2.796(2) 148 y
C3 H3A O3 6_556 0.93 2.41 3.323(2) 167 y
